data_7229904
loop_
_publ_author_name
'Amombo Noa, Francoise M.'
'Mehlana, Gift'

_publ_section_title
;
 Co-crystals and Salts of Vanillic Acid and Vanillin with Amines
;
_journal_coden_ASTM CRECF4
_journal_issue 7
_journal_name_full CrystEngComm
_journal_page_first 896
_journal_page_last 905
_journal_paper_doi 10.1039/c7ce02022h
_journal_volume 20
_journal_year 2018
_chemical_formula_sum 'C22 H24 N6 O7'
_chemical_formula_weight 484.47
_space_group_crystal_system triclinic
_space_group_IT_number 2
_space_group_name_Hall '-P 1'
_space_group_name_H-M_alt 'P -1'
_symmetry_space_group_name_Hall '-P 1'
_symmetry_space_group_name_H-M 'P -1'
_atom_sites_solution_hydrogens mixed
_audit_creation_method SHELXL-2017/1
_audit_update_record
;
2017-12-07 deposited with the CCDC.
2018-01-08 downloaded from the CCDC.
;
_cell_angle_alpha 70.022(3)
_cell_angle_beta 78.358(3)
_cell_angle_gamma 86.692(3)
_cell_formula_units_Z 2
_cell_length_a 9.8016(14)
_cell_length_b 10.7859(15)
_cell_length_c 11.3248(16)
_cell_measurement_reflns_used 12503
_cell_measurement_temperature 173(2)
_cell_measurement_theta_max 27.279
_cell_measurement_theta_min 1.950
_cell_volume 1102.0(3)
_computing_cell_refinement 'SAINT-Plus (Bruker, 2004)'
_computing_data_collection 'APEX2 (Bruker, 2005)'
_computing_data_reduction 'SAINT-Plus and XPREP (Bruker 2004)'
_computing_molecular_graphics 'X-seed (Barbour, 1999)'
_computing_publication_material 'SHELXS-2017 (Sheldrick, 2017)'
_computing_structure_refinement 'SHELXL-2017/1 (Sheldrick, 2017)'
_computing_structure_solution 'SHELXS-2017 (Sheldrick, 2017)'
_diffrn_ambient_temperature 173(2)
_diffrn_measured_fraction_theta_full 0.989
_diffrn_measured_fraction_theta_max 0.972
_diffrn_measurement_device_type 'Bruker Kappa Duo Apex II diffractometer'
_diffrn_measurement_method '1.2\% \f scans and \w scans'
_diffrn_radiation_type MoK\a
_diffrn_radiation_wavelength 0.71073
_diffrn_reflns_av_R_equivalents 0.0365
_diffrn_reflns_av_unetI/netI 0.0476
_diffrn_reflns_Laue_measured_fraction_full 0.989
_diffrn_reflns_Laue_measured_fraction_max 0.972
_diffrn_reflns_limit_h_max 12
_diffrn_reflns_limit_h_min -12
_diffrn_reflns_limit_k_max 13
_diffrn_reflns_limit_k_min -12
_diffrn_reflns_limit_l_max 14
_diffrn_reflns_limit_l_min -7
_diffrn_reflns_number 12503
_diffrn_reflns_point_group_measured_fraction_full 0.989
_diffrn_reflns_point_group_measured_fraction_max 0.972
_diffrn_reflns_theta_full 25.242
_diffrn_reflns_theta_max 27.279
_diffrn_reflns_theta_min 1.950
_diffrn_source 'fine-focus sealed tube'
_exptl_absorpt_coefficient_mu 0.111
_exptl_absorpt_correction_type multi-scan
_exptl_absorpt_process_details '(SADABS; Sheldrick, 1996)'
_exptl_crystal_colour 'light brown'
_exptl_crystal_density_diffrn 1.460
_exptl_crystal_density_meas ?
_exptl_crystal_density_method 'not measured'
_exptl_crystal_description block
_exptl_crystal_F_000 508
_exptl_crystal_size_max 0.31
_exptl_crystal_size_mid 0.28
_exptl_crystal_size_min 0.27
_exptl_transmission_factor_max 0.970
_exptl_transmission_factor_min 0.966
_refine_diff_density_max 0.582
_refine_diff_density_min -0.284
_refine_diff_density_rms 0.056
_refine_ls_extinction_method none
_refine_ls_goodness_of_fit_ref 1.047
_refine_ls_hydrogen_treatment mixed
_refine_ls_matrix_type full
_refine_ls_number_parameters 336
_refine_ls_number_reflns 4823
_refine_ls_number_restraints 0
_refine_ls_restrained_S_all 1.047
_refine_ls_R_factor_all 0.0768
_refine_ls_R_factor_gt 0.0540
_refine_ls_shift/su_max 0.000
_refine_ls_shift/su_mean 0.000
_refine_ls_structure_factor_coef Fsqd
_refine_ls_weighting_details 'w=1/[\s^2^(Fo^2^)+(0.0776P)^2^+0.3315P] where P=(Fo^2^+2Fc^2^)/3'
_refine_ls_weighting_scheme calc
_refine_ls_wR_factor_gt 0.1374
_refine_ls_wR_factor_ref 0.1519
_reflns_Friedel_coverage 0.000
_reflns_number_gt 3560
_reflns_number_total 4823
_reflns_threshold_expression 'I > 2\s(I)'
_cod_data_source_file c7ce02022h2.cif
_cod_data_source_block vacafnam
_cod_depositor_comments
;
The following automatic conversions were performed:

'_exptl_crystal_density_meas' value 'none' was changed to '?' - the
value is perceived as not measured.

Automatic conversion script
Id: cif_fix_values 4973 2017-02-22 13:04:09Z antanas 

 Updated bibliographic information.

 Antanas Vaitkus,
 2019-09-19
;
_cod_database_code 7229904
_shelx_shelxl_version_number 2017/1
_shelx_space_group_comment
;
The symmetry employed for this shelxl refinement is uniquely defined
by the following loop, which should always be used as a source of
symmetry information in preference to the above space-group names.
They are only intended as comments.
;
_exptl_absorpt_special_details 'Absorption corrections were made using the program SADABS (Sheldrick, 1996)'

loop_
_space_group_symop_operation_xyz
'x, y, z'
'-x, -y, -z'

loop_
_atom_site_label
_atom_site_type_symbol
_atom_site_fract_x
_atom_site_fract_y
_atom_site_fract_z
_atom_site_U_iso_or_equiv
_atom_site_adp_type
_atom_site_occupancy
_atom_site_site_symmetry_order
_atom_site_calc_flag
_atom_site_refinement_flags_posn
_atom_site_refinement_flags_adp
O3 O 0.46140(15) 0.30151(14) 0.41921(14) 0.0339(4) Uani 1 1 d . .
O4 O 0.50652(17) 0.56389(15) 0.30254(16) 0.0374(4) Uani 1 1 d . .
O1 O 0.88926(15) 0.09645(14) 0.20605(15) 0.0364(4) Uani 1 1 d . .
O2 O 1.00635(17) 0.27738(16) 0.06785(16) 0.0394(4) Uani 1 1 d . .
C7 C 0.8114(2) 0.4439(2) 0.13619(19) 0.0274(4) Uani 1 1 d . .
H7 H 0.890147 0.479492 0.070572 0.033 Uiso 1 1 calc R U
C3 C 0.6783(2) 0.2564(2) 0.29038(19) 0.0268(4) Uani 1 1 d . .
H3 H 0.666347 0.163621 0.330114 0.032 Uiso 1 1 calc R U
C6 C 0.7130(2) 0.5278(2) 0.17280(19) 0.0290(5) Uani 1 1 d . .
H6 H 0.724581 0.620559 0.132311 0.035 Uiso 1 1 calc R U
C2 C 0.7961(2) 0.30829(19) 0.19453(19) 0.0260(4) Uani 1 1 d . .
C1 C 0.8998(2) 0.2165(2) 0.1581(2) 0.0286(5) Uani 1 1 d . .
C4 C 0.5800(2) 0.33997(19) 0.32688(19) 0.0264(4) Uani 1 1 d . .
C8 C 0.4363(2) 0.1631(2) 0.4802(2) 0.0375(5) Uani 1 1 d . .
H8A H 0.433957 0.122465 0.415323 0.056 Uiso 1 1 calc R U
H8B H 0.346724 0.148011 0.540300 0.056 Uiso 1 1 calc R U
H8C H 0.510934 0.123890 0.526762 0.056 Uiso 1 1 calc R U
C5 C 0.5980(2) 0.4772(2) 0.26807(19) 0.0273(4) Uani 1 1 d . .
O5 O 0.19372(15) 0.14063(14) 0.97227(15) 0.0354(4) Uani 1 1 d . .
O6 O -0.11624(16) 0.78673(14) 0.63729(16) 0.0388(4) Uani 1 1 d . .
O7 O -0.09288(16) 0.33724(14) 0.79159(15) 0.0390(4) Uani 1 1 d . .
N6 N 0.16294(18) 0.77792(16) 0.45826(16) 0.0277(4) Uani 1 1 d . .
N4 N 0.08635(18) 0.44427(16) 0.63546(16) 0.0282(4) Uani 1 1 d . .
N3 N -0.10192(17) 0.56104(16) 0.71328(16) 0.0274(4) Uani 1 1 d . .
C9 C 0.2060(2) 0.01885(19) 1.01360(19) 0.0266(4) Uani 1 1 d . .
N5 N 0.26288(19) 0.58409(18) 0.46472(17) 0.0324(4) Uani 1 1 d . .
C17 C -0.0387(2) 0.44117(19) 0.7177(2) 0.0282(4) Uani 1 1 d . .
C19 C 0.1423(2) 0.5647(2) 0.55215(19) 0.0281(4) Uani 1 1 d . .
N2 N 0.10999(19) -0.05803(19) 1.10619(18) 0.0334(4) Uani 1 1 d . .
C15 C -0.0508(2) 0.6879(2) 0.63269(19) 0.0280(4) Uani 1 1 d . .
N1 N 0.5355(2) -0.00825(19) 0.79216(18) 0.0383(5) Uani 1 1 d . .
C16 C -0.2344(2) 0.5568(2) 0.8015(2) 0.0393(5) Uani 1 1 d . .
H16A H -0.221437 0.594142 0.866195 0.059 Uiso 1 1 calc R U
H16B H -0.266980 0.465105 0.843701 0.059 Uiso 1 1 calc R U
H16C H -0.303574 0.608311 0.753705 0.059 Uiso 1 1 calc R U
C10 C 0.3313(2) -0.04405(19) 0.95900(19) 0.0254(4) Uani 1 1 d . .
C14 C 0.4189(2) 0.0343(2) 0.8490(2) 0.0331(5) Uani 1 1 d . .
H14 H 0.394010 0.123744 0.812198 0.040 Uiso 1 1 calc R U
C18 C 0.1614(2) 0.3216(2) 0.6436(2) 0.0377(5) Uani 1 1 d . .
H18A H 0.107957 0.264458 0.617798 0.057 Uiso 1 1 calc R U
H18B H 0.173637 0.276506 0.731896 0.057 Uiso 1 1 calc R U
H18C H 0.252794 0.341354 0.586550 0.057 Uiso 1 1 calc R U
C13 C 0.5689(2) -0.1345(2) 0.8472(2) 0.0345(5) Uani 1 1 d . .
H13 H 0.652309 -0.166743 0.809113 0.041 Uiso 1 1 calc R U
C22 C 0.0777(2) 0.67997(19) 0.55116(19) 0.0271(4) Uani 1 1 d . .
C12 C 0.4894(2) -0.2194(2) 0.9554(2) 0.0355(5) Uani 1 1 d . .
H12 H 0.516875 -0.308279 0.990519 0.043 Uiso 1 1 calc R U
C11 C 0.3686(2) -0.1735(2) 1.0124(2) 0.0321(5) Uani 1 1 d . .
H11 H 0.311820 -0.230496 1.087526 0.038 Uiso 1 1 calc R U
C20 C 0.2711(2) 0.7159(2) 0.4097(2) 0.0331(5) Uani 1 1 d . .
H20 H 0.345675 0.760700 0.343423 0.040 Uiso 1 1 calc R U
C21 C 0.1449(3) 0.9206(2) 0.4240(2) 0.0401(6) Uani 1 1 d . .
H21A H 0.223264 0.966001 0.356971 0.060 Uiso 1 1 calc R U
H21B H 0.141524 0.946166 0.499697 0.060 Uiso 1 1 calc R U
H21C H 0.057729 0.945339 0.392435 0.060 Uiso 1 1 calc R U
H2B H 0.040(3) -0.014(3) 1.143(3) 0.068(9) Uiso 1 1 d . .
H2A H 0.116(3) -0.148(3) 1.129(3) 0.057(8) Uiso 1 1 d . .
H2 H 1.067(4) 0.216(3) 0.042(3) 0.080(10) Uiso 1 1 d . .
H5 H 0.441(3) 0.525(3) 0.366(3) 0.071(10) Uiso 1 1 d . .

loop_
_atom_site_aniso_label
_atom_site_aniso_U_11
_atom_site_aniso_U_22
_atom_site_aniso_U_33
_atom_site_aniso_U_23
_atom_site_aniso_U_13
_atom_site_aniso_U_12
O3 0.0297(8) 0.0229(8) 0.0391(9) -0.0050(6) 0.0077(6) -0.0036(6)
O4 0.0321(8) 0.0247(8) 0.0446(9) -0.0087(7) 0.0109(7) 0.0017(6)
O1 0.0305(8) 0.0255(8) 0.0478(9) -0.0106(7) 0.0018(7) 0.0002(6)
O2 0.0350(9) 0.0298(8) 0.0430(9) -0.0095(7) 0.0110(7) 0.0002(7)
C7 0.0242(10) 0.0296(11) 0.0247(10) -0.0067(8) 0.0001(8) -0.0022(8)
C3 0.0283(11) 0.0229(10) 0.0291(10) -0.0088(8) -0.0055(8) -0.0006(8)
C6 0.0302(11) 0.0234(10) 0.0289(11) -0.0049(8) -0.0025(8) -0.0009(8)
C2 0.0265(10) 0.0260(10) 0.0259(10) -0.0093(8) -0.0046(8) -0.0003(8)
C1 0.0249(10) 0.0304(12) 0.0305(11) -0.0112(9) -0.0036(8) 0.0009(8)
C4 0.0228(10) 0.0258(10) 0.0276(10) -0.0070(8) -0.0008(8) -0.0027(8)
C8 0.0365(12) 0.0238(11) 0.0405(13) -0.0032(9) 0.0070(10) -0.0052(9)
C5 0.0275(11) 0.0239(10) 0.0293(10) -0.0091(8) -0.0030(8) 0.0009(8)
O5 0.0298(8) 0.0206(8) 0.0437(9) -0.0033(6) 0.0065(6) -0.0007(6)
O6 0.0395(9) 0.0237(8) 0.0462(10) -0.0083(7) 0.0009(7) 0.0004(7)
O7 0.0349(9) 0.0237(8) 0.0462(9) 0.0015(7) -0.0022(7) -0.0064(6)
N6 0.0293(9) 0.0222(9) 0.0267(9) -0.0055(7) 0.0015(7) -0.0019(7)
N4 0.0295(9) 0.0206(9) 0.0321(9) -0.0061(7) -0.0049(7) -0.0015(7)
N3 0.0252(9) 0.0219(9) 0.0295(9) -0.0042(7) 0.0003(7) -0.0037(7)
C9 0.0231(10) 0.0254(11) 0.0290(10) -0.0077(8) -0.0024(8) -0.0004(8)
N5 0.0300(10) 0.0314(10) 0.0321(10) -0.0094(8) 0.0004(7) -0.0017(7)
C17 0.0274(11) 0.0230(10) 0.0314(11) -0.0044(8) -0.0066(8) -0.0042(8)
C19 0.0270(11) 0.0296(11) 0.0252(10) -0.0052(8) -0.0041(8) -0.0080(8)
N2 0.0290(10) 0.0227(10) 0.0388(11) -0.0046(8) 0.0054(8) -0.0014(8)
C15 0.0316(11) 0.0212(10) 0.0280(10) -0.0037(8) -0.0054(8) -0.0053(8)
N1 0.0333(10) 0.0379(11) 0.0354(10) -0.0083(8) 0.0037(8) 0.0035(8)
C16 0.0306(12) 0.0374(13) 0.0387(13) -0.0056(10) 0.0068(9) -0.0034(10)
C10 0.0215(10) 0.0257(10) 0.0290(10) -0.0098(8) -0.0036(8) -0.0007(8)
C14 0.0313(11) 0.0272(11) 0.0335(11) -0.0047(9) -0.0001(9) 0.0014(9)
C18 0.0367(12) 0.0308(12) 0.0460(13) -0.0142(10) -0.0083(10) 0.0059(10)
C13 0.0290(11) 0.0358(12) 0.0384(12) -0.0151(10) -0.0021(9) 0.0043(9)
C22 0.0281(11) 0.0246(10) 0.0252(10) -0.0043(8) -0.0033(8) -0.0059(8)
C12 0.0327(12) 0.0262(11) 0.0434(13) -0.0093(9) -0.0036(10) 0.0034(9)
C11 0.0275(11) 0.0274(11) 0.0349(11) -0.0055(9) 0.0000(9) -0.0018(8)
C20 0.0311(11) 0.0313(12) 0.0329(11) -0.0107(9) 0.0033(9) -0.0017(9)
C21 0.0414(13) 0.0249(11) 0.0420(13) -0.0030(10) 0.0053(10) -0.0024(9)

loop_
_atom_type_symbol
_atom_type_description
_atom_type_scat_dispersion_real
_atom_type_scat_dispersion_imag
_atom_type_scat_source
C C 0.0033 0.0016 'International Tables Vol C Tables 4.2.6.8 and 6.1.1.4'
H H 0.0000 0.0000 'International Tables Vol C Tables 4.2.6.8 and 6.1.1.4'
N N 0.0061 0.0033 'International Tables Vol C Tables 4.2.6.8 and 6.1.1.4'
O O 0.0106 0.0060 'International Tables Vol C Tables 4.2.6.8 and 6.1.1.4'

loop_
_geom_angle_atom_site_label_1
_geom_angle_atom_site_label_2
_geom_angle_atom_site_label_3
_geom_angle
C4 O3 C8 116.98(16)
C6 C7 C2 120.53(19)
C4 C3 C2 120.18(18)
C5 C6 C7 120.26(19)
C7 C2 C3 119.35(18)
C7 C2 C1 121.72(18)
C3 C2 C1 118.93(18)
O1 C1 O2 123.12(19)
O1 C1 C2 123.74(19)
O2 C1 C2 113.14(18)
O3 C4 C3 125.63(18)
O3 C4 C5 114.59(17)
C3 C4 C5 119.78(18)
O4 C5 C6 117.84(18)
O4 C5 C4 122.25(18)
C6 C5 C4 119.90(18)
C20 N6 C22 106.08(17)
C20 N6 C21 126.39(18)
C22 N6 C21 127.44(18)
C17 N4 C19 119.12(18)
C17 N4 C18 119.37(17)
C19 N4 C18 121.39(19)
C17 N3 C15 126.75(17)
C17 N3 C16 117.23(17)
C15 N3 C16 116.02(17)
O5 C9 N2 121.56(19)
O5 C9 C10 119.77(18)
N2 C9 C10 118.66(18)
C20 N5 C19 103.27(18)
O7 C17 N4 121.43(19)
O7 C17 N3 120.95(19)
N4 C17 N3 117.62(17)
N5 C19 C22 112.24(18)
N5 C19 N4 126.2(2)
C22 C19 N4 121.54(19)
O6 C15 N3 120.83(19)
O6 C15 C22 128.08(19)
N3 C15 C22 111.08(18)
C14 N1 C13 116.66(19)
C11 C10 C14 117.60(19)
C11 C10 C9 124.53(18)
C14 C10 C9 117.84(18)
N1 C14 C10 124.1(2)
N1 C13 C12 123.6(2)
C19 C22 N6 105.41(18)
C19 C22 C15 123.88(18)
N6 C22 C15 130.71(19)
C13 C12 C11 118.8(2)
C10 C11 C12 119.3(2)
N5 C20 N6 113.01(18)

loop_
_geom_bond_atom_site_label_1
_geom_bond_atom_site_label_2
_geom_bond_distance
O3 C4 1.373(2)
O3 C8 1.426(2)
O4 C5 1.357(2)
O1 C1 1.222(2)
O2 C1 1.325(3)
C7 C6 1.384(3)
C7 C2 1.387(3)
C3 C4 1.380(3)
C3 C2 1.406(3)
C6 C5 1.383(3)
C2 C1 1.476(3)
C4 C5 1.405(3)
O5 C9 1.242(2)
O6 C15 1.223(3)
O7 C17 1.219(2)
N6 C20 1.345(3)
N6 C22 1.382(3)
N6 C21 1.463(3)
N4 C17 1.376(3)
N4 C19 1.383(3)
N4 C18 1.460(3)
N3 C17 1.391(3)
N3 C15 1.413(2)
N3 C16 1.462(3)
C9 N2 1.331(3)
C9 C10 1.495(3)
N5 C20 1.343(3)
N5 C19 1.355(3)
C19 C22 1.360(3)
C15 C22 1.421(3)
N1 C14 1.333(3)
N1 C13 1.342(3)
C10 C11 1.380(3)
C10 C14 1.391(3)
C13 C12 1.370(3)
C12 C11 1.380(3)

loop_
_geom_hbond_atom_site_label_D
_geom_hbond_atom_site_label_H
_geom_hbond_atom_site_label_A
_geom_hbond_distance_DH
_geom_hbond_distance_HA
_geom_hbond_distance_DA
_geom_hbond_angle_DHA
_geom_hbond_site_symmetry_A
_geom_hbond_publ_flag
C6 H6 O5 0.95 2.54 3.476(3) 168.5 2_666 yes
C16 H16C O3 0.98 2.63 3.574(3) 161.6 2_566 yes
C18 H18B O5 0.98 2.66 3.634(3) 175.7 . yes
C18 H18C O3 0.98 2.62 3.527(3) 154.5 . yes
C21 H21A N1 0.98 2.58 3.517(3) 160.8 2_666 yes
N2 H2B O1 0.93(3) 2.01(3) 2.936(2) 174(3) 1_456 yes
N2 H2A O7 0.92(3) 1.93(3) 2.835(2) 167(3) 2_557 yes
O2 H2 O5 0.94(4) 1.66(4) 2.588(2) 167(3) 1_654 yes
O4 H5 N5 0.86(3) 2.06(3) 2.751(2) 136(3) . yes

loop_
_geom_torsion_atom_site_label_1
_geom_torsion_atom_site_label_2
_geom_torsion_atom_site_label_3
_geom_torsion_atom_site_label_4
_geom_torsion
C2 C7 C6 C5 -0.1(3)
C6 C7 C2 C3 0.8(3)
C6 C7 C2 C1 -179.59(19)
C4 C3 C2 C7 -0.8(3)
C4 C3 C2 C1 179.66(18)
C7 C2 C1 O1 -179.11(19)
C3 C2 C1 O1 0.5(3)
C7 C2 C1 O2 1.1(3)
C3 C2 C1 O2 -179.37(18)
C8 O3 C4 C3 -1.7(3)
C8 O3 C4 C5 178.68(18)
C2 C3 C4 O3 -179.71(18)
C2 C3 C4 C5 -0.1(3)
C7 C6 C5 O4 178.35(19)
C7 C6 C5 C4 -0.8(3)
O3 C4 C5 O4 1.4(3)
C3 C4 C5 O4 -178.23(19)
O3 C4 C5 C6 -179.47(18)
C3 C4 C5 C6 0.9(3)
C19 N4 C17 O7 178.97(18)
C18 N4 C17 O7 -4.9(3)
C19 N4 C17 N3 -0.6(3)
C18 N4 C17 N3 175.45(18)
C15 N3 C17 O7 -179.95(19)
C16 N3 C17 O7 0.7(3)
C15 N3 C17 N4 -0.3(3)
C16 N3 C17 N4 -179.70(18)
C20 N5 C19 C22 0.3(2)
C20 N5 C19 N4 -179.52(19)
C17 N4 C19 N5 -179.15(19)
C18 N4 C19 N5 4.8(3)
C17 N4 C19 C22 1.1(3)
C18 N4 C19 C22 -174.94(19)
C17 N3 C15 O6 179.9(2)
C16 N3 C15 O6 -0.8(3)
C17 N3 C15 C22 0.8(3)
C16 N3 C15 C22 -179.81(18)
O5 C9 C10 C11 167.5(2)
N2 C9 C10 C11 -12.5(3)
O5 C9 C10 C14 -10.4(3)
N2 C9 C10 C14 169.7(2)
C13 N1 C14 C10 -0.8(3)
C11 C10 C14 N1 0.4(3)
C9 C10 C14 N1 178.4(2)
C14 N1 C13 C12 0.9(3)
N5 C19 C22 N6 -0.4(2)
N4 C19 C22 N6 179.41(17)
N5 C19 C22 C15 179.66(19)
N4 C19 C22 C15 -0.5(3)
C20 N6 C22 C19 0.4(2)
C21 N6 C22 C19 -176.3(2)
C20 N6 C22 C15 -179.7(2)
C21 N6 C22 C15 3.6(4)
O6 C15 C22 C19 -179.3(2)
N3 C15 C22 C19 -0.4(3)
O6 C15 C22 N6 0.8(4)
N3 C15 C22 N6 179.70(19)
N1 C13 C12 C11 -0.6(4)
C14 C10 C11 C12 0.0(3)
C9 C10 C11 C12 -177.9(2)
C13 C12 C11 C10 0.1(3)
C19 N5 C20 N6 0.0(2)
C22 N6 C20 N5 -0.2(2)
C21 N6 C20 N5 176.5(2)
